data_4063001
_journal_name_full Organometallics
_journal_paper_doi 10.1021/om049818+
_journal_year 2004
_chemical_absolute_configuration ad
_chemical_formula_sum 'C36 H58 Fe I2 P2 Pd'
_chemical_formula_weight 968.81
_space_group_IT_number 4
_symmetry_cell_setting monoclinic
_symmetry_space_group_name_Hall 'P 2yb'
_symmetry_space_group_name_H-M 'P 1 21 1'
_cell_angle_alpha 90.00
_cell_angle_beta 95.9040(10)
_cell_angle_gamma 90.00
_cell_formula_units_Z 4
_cell_length_a 9.2842(5)
_cell_length_b 20.3819(11)
_cell_length_c 21.5571(12)
_cell_measurement_temperature 100(2)
_cell_volume 4057.6(4)
_diffrn_ambient_temperature 100(2)
_exptl_crystal_density_diffrn 1.586
_cod_depositor_comments
;
The following automatic conversions were performed:
'_symmetry_cell_setting' value 'Monoclinic' changed to 'monoclinic'
according to '/home/saulius/struct/CIF-dictionaries/cif_core.dic'
dictionary named 'cif_core.dic' version 2.4.1 from 2010-06-29.

Automatic conversion script
Id: cif_fix_enum 1527 2010-12-29 10:47:43Z saulius 
;
_cod_original_sg_symbol_H-M 'P 21'
_cod_database_code 4063001

loop_
_symmetry_equiv_pos_as_xyz
'x, y, z'
'-x, y+1/2, -z'

loop_
_atom_site_label
_atom_site_type_symbol
_atom_site_fract_x
_atom_site_fract_y
_atom_site_fract_z
_atom_site_U_iso_or_equiv
_atom_site_adp_type
_atom_site_occupancy
_atom_site_symmetry_multiplicity
_atom_site_calc_flag
_atom_site_refinement_flags
_atom_site_disorder_assembly
_atom_site_disorder_group
Pd1 Pd 1.72486(5) 0.78797(3) 1.54698(3) 0.02931(12) Uani 1 1 d . . .
Fe1 Fe 1.34569(11) 0.66812(6) 1.49849(5) 0.0325(2) Uani 1 1 d . . .
I1 I 1.98765(5) 0.77068(3) 1.60689(2) 0.03637(12) Uani 1 1 d . . .
I2 I 1.82859(7) 0.88964(4) 1.49223(5) 0.0888(3) Uani 1 1 d . . .
P1 P 1.67377(16) 0.68612(9) 1.58466(7) 0.0214(3) Uani 1 1 d . . .
P2 P 1.4957(2) 0.81680(12) 1.50810(11) 0.0401(5) Uani 1 1 d . . .
C1 C 1.4966(7) 0.6495(4) 1.5710(3) 0.0249(13) Uani 1 1 d . . .
C2 C 1.4583(9) 0.5909(4) 1.5374(4) 0.0363(17) Uani 1 1 d . . .
H2A H 1.5272 0.5636 1.5157 0.044 Uiso 1 1 calc R . .
C3 C 1.3084(8) 0.5775(4) 1.5377(4) 0.0384(17) Uani 1 1 d . . .
H3A H 1.2538 0.5398 1.5170 0.046 Uiso 1 1 calc R . .
C4 C 1.2531(7) 0.6267(4) 1.5715(3) 0.0297(14) Uani 1 1 d . . .
H4A H 1.1489 0.6312 1.5788 0.036 Uiso 1 1 calc R . .
C5 C 1.3647(7) 0.6722(4) 1.5929(3) 0.0250(13) Uani 1 1 d . . .
H5A H 1.3531 0.7121 1.6188 0.030 Uiso 1 1 calc R . .
C6 C 1.3854(8) 0.7577(5) 1.4652(4) 0.041(2) Uani 1 1 d . . .
C7 C 1.4355(9) 0.7058(5) 1.4252(3) 0.044(2) Uani 1 1 d . . .
H7A H 1.5381 0.6991 1.4165 0.052 Uiso 1 1 calc R . .
C8 C 1.3208(11) 0.6677(7) 1.4023(4) 0.062(3) Uani 1 1 d . . .
H8A H 1.3248 0.6285 1.3748 0.074 Uiso 1 1 calc R . .
C9 C 1.1920(10) 0.6940(7) 1.4272(4) 0.069(4) Uani 1 1 d . . .
H9A H 1.0920 0.6755 1.4198 0.083 Uiso 1 1 calc R . .
C10 C 1.2317(8) 0.7474(5) 1.4632(4) 0.044(2) Uani 1 1 d . . .
H10A H 1.1646 0.7742 1.4864 0.053 Uiso 1 1 calc R . .
C11 C 1.7768(7) 0.6286(4) 1.5435(3) 0.0291(14) Uani 1 1 d . . .
C12 C 1.7961(9) 0.6423(5) 1.4800(3) 0.0399(18) Uani 1 1 d . . .
H12A H 1.7618 0.6825 1.4617 0.048 Uiso 1 1 calc R . .
C13 C 1.8647(10) 0.5973(5) 1.4447(4) 0.049(2) Uani 1 1 d . . .
H13A H 1.8726 0.6056 1.4018 0.059 Uiso 1 1 calc R . .
C14 C 1.9212(8) 0.5407(5) 1.4722(4) 0.0401(19) Uani 1 1 d . . .
H14A H 1.9676 0.5099 1.4478 0.048 Uiso 1 1 calc R . .
C15 C 1.9122(8) 0.5280(4) 1.5333(4) 0.0358(17) Uani 1 1 d . . .
H15A H 1.9565 0.4898 1.5519 0.043 Uiso 1 1 calc R . .
C16 C 1.8359(7) 0.5720(4) 1.5700(3) 0.0301(15) Uani 1 1 d . . .
H16A H 1.8262 0.5623 1.6125 0.036 Uiso 1 1 calc R . .
C17 C 1.7194(7) 0.6729(3) 1.6692(3) 0.0253(13) Uani 1 1 d . . .
H17A H 1.8272 0.6696 1.6772 0.030 Uiso 1 1 calc R . .
C18 C 1.6548(7) 0.6097(3) 1.6942(3) 0.0244(12) Uani 1 1 d . . .
H18A H 1.5671 0.6213 1.7143 0.029 Uiso 1 1 calc R . .
H18B H 1.6243 0.5806 1.6585 0.029 Uiso 1 1 calc R . .
C19 C 1.7585(8) 0.5718(4) 1.7410(3) 0.0325(15) Uani 1 1 d . . .
H19A H 1.8459 0.5595 1.7210 0.039 Uiso 1 1 calc R . .
H19B H 1.7894 0.6006 1.7769 0.039 Uiso 1 1 calc R . .
C20 C 1.6911(10) 0.5109(4) 1.7644(4) 0.0423(19) Uani 1 1 d . . .
H20A H 1.6498 0.4846 1.7282 0.051 Uiso 1 1 calc R . .
H20B H 1.6105 0.5237 1.7886 0.051 Uiso 1 1 calc R . .
C21 C 1.7973(10) 0.4688(5) 1.8050(4) 0.050(2) Uani 1 1 d . . .
H21A H 1.7473 0.4299 1.8188 0.075 Uiso 1 1 calc R . .
H21B H 1.8368 0.4942 1.8415 0.075 Uiso 1 1 calc R . .
H21C H 1.8764 0.4552 1.7811 0.075 Uiso 1 1 calc R . .
C22 C 1.6717(7) 0.7343(4) 1.7044(3) 0.0295(13) Uani 1 1 d . . .
H22A H 1.7120 0.7738 1.6857 0.035 Uiso 1 1 calc R . .
H22B H 1.5648 0.7377 1.6978 0.035 Uiso 1 1 calc R . .
C23 C 1.7180(9) 0.7348(6) 1.7745(3) 0.047(2) Uani 1 1 d . . .
H23A H 1.6842 0.7752 1.7927 0.070 Uiso 1 1 calc R . .
H23B H 1.8238 0.7324 1.7817 0.070 Uiso 1 1 calc R . .
H23C H 1.6757 0.6968 1.7939 0.070 Uiso 1 1 calc R . .
C24 C 1.4355(10) 0.8966(5) 1.4689(5) 0.058(3) Uani 1 1 d . . .
H24A H 1.5124 0.9306 1.4777 0.069 Uiso 1 1 calc R . .
C25 C 1.3211(11) 0.9038(6) 1.5149(6) 0.069(4) Uani 1 1 d . . .
H25A H 1.2231 0.8926 1.4953 0.083 Uiso 1 1 calc R . .
H25B H 1.3204 0.9487 1.5325 0.083 Uiso 1 1 calc R . .
C26 C 1.3780(9) 0.8521(4) 1.5653(4) 0.044(2) Uani 1 1 d . . .
H26A H 1.3012 0.8211 1.5764 0.053 Uiso 1 1 calc R . .
C27 C 1.3847(11) 0.8962(6) 1.4014(5) 0.068(3) Uani 1 1 d . . .
H27A H 1.3440 0.9400 1.3900 0.082 Uiso 1 1 calc R . .
H27D H 1.3050 0.8640 1.3942 0.082 Uiso 1 1 calc R . .
C28 C 1.5029(15) 0.8794(9) 1.3557(6) 0.094(5) Uani 1 1 d . . .
H28A H 1.4578 0.8795 1.3126 0.140 Uiso 1 1 calc R . .
H28B H 1.5438 0.8359 1.3659 0.140 Uiso 1 1 calc R . .
H28C H 1.5802 0.9123 1.3604 0.140 Uiso 1 1 calc R . .
C29 C 1.4620(10) 0.8839(5) 1.6222(6) 0.059(3) Uani 1 1 d . . .
H29A H 1.5174 0.8498 1.6472 0.070 Uiso 1 1 calc R . .
H29B H 1.5318 0.9161 1.6083 0.070 Uiso 1 1 calc R . .
C30 C 1.3595(15) 0.9181(7) 1.6620(7) 0.083(4) Uani 1 1 d . . .
H30A H 1.4151 0.9381 1.6983 0.125 Uiso 1 1 calc R . .
H30B H 1.2913 0.8860 1.6762 0.125 Uiso 1 1 calc R . .
H30C H 1.3058 0.9522 1.6374 0.125 Uiso 1 1 calc R . .
Pd1' Pd 0.74133(5) 0.23561(2) 1.00812(2) 0.02093(10) Uani 1 1 d . . .
Fe1' Fe 0.37881(10) 0.10559(5) 0.98419(4) 0.02432(19) Uani 1 1 d . . .
I1' I 1.00838(4) 0.23204(2) 1.06638(2) 0.02930(10) Uani 1 1 d . . .
I2' I 0.82989(6) 0.32188(3) 0.93037(3) 0.05154(17) Uani 1 1 d . . .
P1' P 0.69832(16) 0.14473(8) 1.06720(7) 0.0204(3) Uani 1 1 d . . .
P2' P 0.50995(18) 0.25514(9) 0.96753(8) 0.0250(3) Uani 1 1 d . . .
C1' C 0.5233(7) 0.1037(3) 1.0604(3) 0.0230(13) Uani 1 1 d . . .
C2' C 0.4956(7) 0.0385(4) 1.0389(3) 0.0284(14) Uani 1 1 d . . .
H2'A H 0.5688 0.0073 1.0248 0.034 Uiso 1 1 calc R . .
C3' C 0.3445(7) 0.0255(4) 1.0405(3) 0.0295(15) Uani 1 1 d . . .
H3'A H 0.2934 -0.0160 1.0266 0.035 Uiso 1 1 calc R . .
C4' C 0.2787(7) 0.0823(4) 1.0624(3) 0.0293(15) Uani 1 1 d . . .
H4'A H 0.1733 0.0876 1.0669 0.035 Uiso 1 1 calc R . .
C5' C 0.3883(7) 0.1316(3) 1.0763(3) 0.0248(13) Uani 1 1 d . . .
H5'A H 0.3739 0.1765 1.0932 0.030 Uiso 1 1 calc R . .
C6' C 0.4114(7) 0.1860(4) 0.9333(3) 0.0258(13) Uani 1 1 d . . .
C7' C 0.4777(8) 0.1303(4) 0.9075(3) 0.0319(15) Uani 1 1 d . . .
H7'A H 0.5833 0.1254 0.9030 0.038 Uiso 1 1 calc R . .
C8' C 0.3687(9) 0.0826(4) 0.8898(3) 0.0378(17) Uani 1 1 d . . .
H8'A H 0.3840 0.0384 0.8715 0.045 Uiso 1 1 calc R . .
C9' C 0.2340(8) 0.1094(4) 0.9045(3) 0.0352(16) Uani 1 1 d . . .
H9'A H 0.1383 0.0864 0.8986 0.042 Uiso 1 1 calc R . .
C10' C 0.2587(7) 0.1724(4) 0.9313(3) 0.0296(14) Uani 1 1 d . . .
H10B H 0.1836 0.2022 0.9459 0.036 Uiso 1 1 calc R . .
C11' C 0.8110(7) 0.0794(3) 1.0417(3) 0.0240(13) Uani 1 1 d . . .
C12' C 0.8406(7) 0.0786(4) 0.9783(3) 0.0300(14) Uani 1 1 d . . .
H12B H 0.8114 0.1143 0.9516 0.036 Uiso 1 1 calc R . .
C13' C 0.9128(8) 0.0250(4) 0.9554(4) 0.0356(17) Uani 1 1 d . . .
H13B H 0.9306 0.0243 0.9128 0.043 Uiso 1 1 calc R . .
C14' C 0.9584(7) -0.0265(4) 0.9932(4) 0.0351(17) Uani 1 1 d . . .
H14B H 1.0060 -0.0628 0.9768 0.042 Uiso 1 1 calc R . .
C15' C 0.9344(7) -0.0253(4) 1.0569(4) 0.0319(15) Uani 1 1 d . . .
H15B H 0.9692 -0.0601 1.0837 0.038 Uiso 1 1 calc R . .
C16' C 0.8590(7) 0.0274(4) 1.0806(3) 0.0301(15) Uani 1 1 d . . .
H16B H 0.8406 0.0276 1.1232 0.036 Uiso 1 1 calc R . .
C17' C 0.7423(6) 0.1559(3) 1.1528(3) 0.0206(12) Uani 1 1 d . . .
H17B H 0.8502 0.1556 1.1613 0.025 Uiso 1 1 calc R . .
C18' C 0.6834(7) 0.1001(3) 1.1926(3) 0.0256(13) Uani 1 1 d . . .
H18C H 0.5978 0.1166 1.2117 0.031 Uiso 1 1 calc R . .
H18D H 0.6513 0.0631 1.1649 0.031 Uiso 1 1 calc R . .
C19' C 0.7957(7) 0.0753(4) 1.2441(3) 0.0298(14) Uani 1 1 d . . .
H19C H 0.8782 0.0560 1.2248 0.036 Uiso 1 1 calc R . .
H19D H 0.8328 0.1129 1.2701 0.036 Uiso 1 1 calc R . .
C20' C 0.7356(8) 0.0242(4) 1.2857(3) 0.0303(15) Uani 1 1 d . . .
H20C H 0.6807 -0.0090 1.2594 0.036 Uiso 1 1 calc R . .
H20D H 0.6678 0.0456 1.3120 0.036 Uiso 1 1 calc R . .
C21' C 0.8553(9) -0.0096(5) 1.3275(4) 0.048(2) Uani 1 1 d . . .
H21D H 0.8125 -0.0416 1.3542 0.072 Uiso 1 1 calc R . .
H21E H 0.9098 0.0231 1.3536 0.072 Uiso 1 1 calc R . .
H21F H 0.9207 -0.0322 1.3017 0.072 Uiso 1 1 calc R . .
C22' C 0.6897(8) 0.2246(4) 1.1713(3) 0.0311(15) Uani 1 1 d . . .
H22C H 0.7270 0.2579 1.1436 0.037 Uiso 1 1 calc R . .
H22D H 0.5826 0.2258 1.1647 0.037 Uiso 1 1 calc R . .
C23' C 0.7379(10) 0.2423(4) 1.2384(3) 0.0430(19) Uani 1 1 d . . .
H23D H 0.7017 0.2861 1.2474 0.064 Uiso 1 1 calc R . .
H23E H 0.8440 0.2422 1.2450 0.064 Uiso 1 1 calc R . .
H23F H 0.6994 0.2101 1.2662 0.064 Uiso 1 1 calc R . .
C24' C 0.4503(9) 0.3262(4) 0.9159(4) 0.0397(19) Uani 1 1 d . . .
H24B H 0.5212 0.3630 0.9234 0.048 Uiso 1 1 calc R . .
C25' C 0.3248(9) 0.3368(5) 0.9550(4) 0.045(2) Uani 1 1 d . . .
H25C H 0.2343 0.3163 0.9358 0.054 Uiso 1 1 calc R . .
H25D H 0.3078 0.3839 0.9626 0.054 Uiso 1 1 calc R . .
C26' C 0.3870(7) 0.3003(4) 1.0157(3) 0.0279(14) Uani 1 1 d . . .
H26B H 0.3144 0.2713 1.0333 0.034 Uiso 1 1 calc R . .
C27' C 0.4194(10) 0.3147(5) 0.8470(4) 0.047(2) Uani 1 1 d . . .
H27B H 0.3479 0.2788 0.8394 0.056 Uiso 1 1 calc R . .
H27C H 0.5095 0.3012 0.8296 0.056 Uiso 1 1 calc R . .
C28' C 0.3598(13) 0.3773(6) 0.8141(5) 0.065(3) Uani 1 1 d . . .
H28D H 0.3393 0.3689 0.7693 0.098 Uiso 1 1 calc R . .
H28E H 0.4317 0.4125 0.8208 0.098 Uiso 1 1 calc R . .
H28F H 0.2705 0.3905 0.8313 0.098 Uiso 1 1 calc R . .
C29' C 0.4643(8) 0.3453(4) 1.0634(4) 0.0366(17) Uani 1 1 d . . .
H29C H 0.5294 0.3744 1.0424 0.044 Uiso 1 1 calc R . .
H29D H 0.5252 0.3185 1.0942 0.044 Uiso 1 1 calc R . .
C30' C 0.3631(10) 0.3870(5) 1.0976(4) 0.046(2) Uani 1 1 d . . .
H30D H 0.4199 0.4151 1.1278 0.070 Uiso 1 1 calc R . .
H30E H 0.3000 0.3585 1.1195 0.070 Uiso 1 1 calc R . .
H30F H 0.3039 0.4144 1.0675 0.070 Uiso 1 1 calc R . .
C1S C 0.8175(17) 0.4124(9) 1.1341(7) 0.094(4) Uiso 1 1 d . . .
H1SA H 0.8105 0.3791 1.1011 0.141 Uiso 1 1 calc R . .
H1SB H 0.8124 0.4562 1.1153 0.141 Uiso 1 1 calc R . .
H1SC H 0.7372 0.4068 1.1598 0.141 Uiso 1 1 calc R . .
C5S C 1.065(2) 0.4955(12) 1.3113(10) 0.129(7) Uiso 1 1 d . . .
H5SA H 1.0503 0.5391 1.2915 0.155 Uiso 1 1 calc R . .
H5SB H 0.9797 0.4833 1.3330 0.155 Uiso 1 1 calc R . .
C4S C 1.110(4) 0.4375(19) 1.2616(15) 0.212(14) Uiso 1 1 d . . .
H4SA H 1.1947 0.4482 1.2391 0.254 Uiso 1 1 calc R . .
H4SB H 1.1158 0.3924 1.2788 0.254 Uiso 1 1 calc R . .
C3S C 0.950(3) 0.4578(15) 1.2245(11) 0.164(9) Uiso 1 1 d . . .
H3SA H 0.8690 0.4512 1.2502 0.197 Uiso 1 1 calc R . .
H3SB H 0.9485 0.5030 1.2076 0.197 Uiso 1 1 calc R . .
C2S C 0.957(2) 0.4048(12) 1.1735(9) 0.121(6) Uiso 1 1 d . . .
H2SA H 1.0398 0.4126 1.1490 0.145 Uiso 1 1 calc R . .
H2SB H 0.9658 0.3604 1.1922 0.145 Uiso 1 1 calc R . .
C6S C 1.195(4) 0.4907(19) 1.3496(15) 0.220(15) Uiso 1 1 d . . .
H6SA H 1.1961 0.5233 1.3831 0.330 Uiso 1 1 calc R . .
H6SB H 1.2758 0.4989 1.3248 0.330 Uiso 1 1 calc R . .
H6SC H 1.2039 0.4466 1.3677 0.330 Uiso 1 1 calc R . .

loop_
_atom_site_aniso_label
_atom_site_aniso_U_11
_atom_site_aniso_U_22
_atom_site_aniso_U_33
_atom_site_aniso_U_23
_atom_site_aniso_U_13
_atom_site_aniso_U_12
Pd1 0.0176(2) 0.0252(3) 0.0459(3) 0.0122(2) 0.0066(2) -0.0024(2)
Fe1 0.0211(5) 0.0467(7) 0.0293(5) 0.0091(4) 0.0017(4) -0.0094(4)
I1 0.0169(2) 0.0409(3) 0.0514(3) 0.0077(2) 0.00408(17) -0.00639(18)
I2 0.0335(3) 0.0648(5) 0.1671(9) 0.0769(6) 0.0049(4) -0.0114(3)
P1 0.0143(7) 0.0230(8) 0.0280(7) 0.0026(6) 0.0074(5) -0.0044(6)
P2 0.0214(8) 0.0359(11) 0.0639(13) 0.0254(10) 0.0091(8) 0.0029(8)
C1 0.022(3) 0.029(4) 0.024(3) 0.003(2) 0.008(2) -0.008(3)
C2 0.037(4) 0.032(4) 0.042(4) 0.000(3) 0.015(3) -0.015(3)
C3 0.026(4) 0.046(5) 0.043(4) 0.000(3) 0.002(3) -0.012(3)
C4 0.023(3) 0.035(4) 0.031(3) 0.009(3) 0.005(2) -0.006(3)
C5 0.022(3) 0.029(4) 0.027(3) 0.011(2) 0.016(2) 0.001(3)
C6 0.025(3) 0.048(5) 0.047(4) 0.028(4) -0.008(3) -0.011(3)
C7 0.036(4) 0.070(6) 0.026(3) 0.018(3) 0.011(3) -0.003(4)
C8 0.057(6) 0.106(9) 0.023(4) 0.013(4) 0.007(3) -0.021(6)
C9 0.035(5) 0.135(12) 0.036(4) 0.030(6) 0.000(3) -0.037(6)
C10 0.020(3) 0.059(6) 0.052(4) 0.035(4) 0.001(3) 0.009(3)
C11 0.019(3) 0.028(4) 0.041(4) -0.003(3) 0.010(3) -0.002(3)
C12 0.035(4) 0.054(5) 0.031(4) 0.004(3) 0.007(3) -0.003(4)
C13 0.050(5) 0.066(7) 0.032(4) 0.007(4) 0.011(3) -0.027(5)
C14 0.024(4) 0.053(5) 0.044(4) -0.014(4) 0.009(3) -0.015(3)
C15 0.022(3) 0.038(4) 0.049(4) -0.015(3) 0.006(3) 0.001(3)
C16 0.018(3) 0.035(4) 0.039(4) -0.010(3) 0.009(3) 0.002(3)
C17 0.024(3) 0.025(3) 0.027(3) 0.003(2) 0.005(2) -0.004(3)
C18 0.020(3) 0.020(3) 0.035(3) 0.008(2) 0.008(2) 0.001(2)
C19 0.032(4) 0.034(4) 0.032(3) 0.006(3) 0.005(3) 0.003(3)
C20 0.042(4) 0.039(5) 0.045(4) 0.016(3) 0.000(3) 0.001(4)
C21 0.054(5) 0.049(6) 0.048(5) 0.022(4) 0.011(4) 0.019(4)
C22 0.029(3) 0.027(3) 0.032(3) -0.003(3) 0.004(2) 0.001(3)
C23 0.041(4) 0.061(6) 0.038(4) -0.016(4) 0.006(3) -0.003(4)
C24 0.037(5) 0.041(5) 0.096(7) 0.042(5) 0.012(4) 0.002(4)
C25 0.038(5) 0.049(6) 0.122(9) 0.045(6) 0.018(5) 0.024(5)
C26 0.030(4) 0.031(4) 0.074(6) 0.021(4) 0.013(4) 0.008(3)
C27 0.052(6) 0.066(7) 0.086(7) 0.054(6) 0.010(5) 0.014(5)
C28 0.080(9) 0.130(14) 0.074(8) 0.043(8) 0.022(6) 0.019(9)
C29 0.039(5) 0.027(5) 0.110(8) 0.011(5) 0.010(5) 0.016(4)
C30 0.072(8) 0.052(7) 0.132(11) -0.014(7) 0.043(8) 0.005(6)
Pd1' 0.0163(2) 0.0177(2) 0.0295(2) 0.00251(19) 0.00576(15) -0.00301(18)
Fe1' 0.0188(4) 0.0236(5) 0.0312(5) 0.0018(4) 0.0054(3) -0.0046(4)
I1' 0.01415(18) 0.0315(2) 0.0428(2) 0.00275(19) 0.00576(15) -0.00238(17)
I2' 0.0362(3) 0.0523(4) 0.0648(3) 0.0333(3) -0.0009(2) -0.0219(3)
P1' 0.0128(7) 0.0195(8) 0.0299(8) 0.0036(6) 0.0063(5) -0.0017(6)
P2' 0.0182(7) 0.0221(9) 0.0353(8) 0.0089(6) 0.0048(6) 0.0004(6)
C1' 0.017(3) 0.025(3) 0.028(3) 0.012(2) 0.008(2) -0.005(2)
C2' 0.020(3) 0.023(3) 0.043(4) 0.004(3) 0.008(3) 0.003(3)
C3' 0.021(3) 0.022(4) 0.047(4) 0.006(3) 0.011(3) -0.010(3)
C4' 0.022(3) 0.036(4) 0.032(3) 0.009(3) 0.012(2) -0.007(3)
C5' 0.025(3) 0.023(3) 0.027(3) 0.003(2) 0.004(2) -0.002(3)
C6' 0.026(3) 0.032(4) 0.019(3) 0.002(2) 0.001(2) -0.004(3)
C7' 0.039(4) 0.033(4) 0.026(3) 0.002(3) 0.012(3) -0.008(3)
C8' 0.039(4) 0.040(5) 0.035(4) -0.003(3) 0.007(3) -0.015(3)
C9' 0.031(4) 0.042(4) 0.032(3) 0.004(3) 0.003(3) -0.016(3)
C10' 0.021(3) 0.034(4) 0.033(3) 0.011(3) -0.002(2) -0.006(3)
C11' 0.014(3) 0.023(3) 0.035(3) -0.002(3) 0.007(2) -0.004(2)
C12' 0.024(3) 0.024(4) 0.044(4) -0.006(3) 0.011(3) -0.009(3)
C13' 0.027(4) 0.033(4) 0.050(4) -0.016(3) 0.019(3) -0.013(3)
C14' 0.016(3) 0.027(4) 0.064(5) -0.016(3) 0.011(3) -0.001(3)
C15' 0.022(3) 0.019(3) 0.054(4) -0.007(3) -0.003(3) 0.004(3)
C16' 0.022(3) 0.028(4) 0.042(4) -0.004(3) 0.009(3) 0.000(3)
C17' 0.012(3) 0.019(3) 0.031(3) 0.002(2) 0.005(2) 0.001(2)
C18' 0.022(3) 0.025(3) 0.031(3) 0.004(3) 0.010(2) -0.001(3)
C19' 0.024(3) 0.033(4) 0.032(3) -0.001(3) 0.004(3) 0.000(3)
C20' 0.030(4) 0.028(4) 0.032(3) 0.006(3) 0.001(3) -0.010(3)
C21' 0.039(5) 0.050(5) 0.053(5) 0.022(4) 0.001(4) -0.005(4)
C22' 0.028(3) 0.031(4) 0.036(3) 0.004(3) 0.007(3) -0.001(3)
C23' 0.062(5) 0.035(5) 0.032(3) -0.007(3) 0.005(3) -0.003(4)
C24' 0.041(4) 0.024(4) 0.052(4) 0.023(3) -0.006(3) 0.000(3)
C25' 0.039(4) 0.046(5) 0.049(4) 0.013(4) 0.000(3) 0.007(4)
C26' 0.016(3) 0.029(4) 0.041(3) 0.009(3) 0.014(2) 0.008(3)
C27' 0.053(5) 0.041(5) 0.045(4) 0.011(4) 0.001(4) 0.006(4)
C28' 0.070(7) 0.054(7) 0.069(6) 0.027(5) -0.005(5) 0.000(5)
C29' 0.027(4) 0.040(5) 0.043(4) 0.004(3) 0.007(3) 0.014(3)
C30' 0.055(5) 0.040(5) 0.044(4) 0.000(4) 0.002(4) 0.026(4)

loop_
_geom_bond_atom_site_label_1
_geom_bond_atom_site_label_2
_geom_bond_distance
_geom_bond_site_symmetry_2
_geom_bond_publ_flag
Pd1 P2 2.282(2) . ?
Pd1 P1 2.2965(17) . ?
Pd1 I2 2.6168(8) . ?
Pd1 I1 2.6640(7) . ?
Fe1 C7 2.012(7) . ?
Fe1 C6 2.009(8) . ?
Fe1 C2 2.023(9) . ?
Fe1 C5 2.026(6) . ?
Fe1 C1 2.026(7) . ?
Fe1 C10 2.036(8) . ?
Fe1 C4 2.052(7) . ?
Fe1 C9 2.056(9) . ?
Fe1 C8 2.062(8) . ?
Fe1 C3 2.076(9) . ?
P1 C11 1.803(7) . ?
P1 C1 1.803(7) . ?
P1 C17 1.849(6) . ?
P2 C6 1.778(9) . ?
P2 C26 1.874(9) . ?
P2 C24 1.890(9) . ?
C1 C2 1.422(10) . ?
C1 C5 1.434(9) . ?
C2 C3 1.419(11) . ?
C3 C4 1.371(12) . ?
C4 C5 1.430(10) . ?
C6 C10 1.439(10) . ?
C6 C7 1.469(14) . ?
C7 C8 1.368(14) . ?
C8 C9 1.462(16) . ?
C9 C10 1.366(16) . ?
C11 C16 1.375(11) . ?
C11 C12 1.428(10) . ?
C12 C13 1.386(14) . ?
C13 C14 1.376(14) . ?
C14 C15 1.354(12) . ?
C15 C16 1.431(10) . ?
C17 C18 1.541(9) . ?
C17 C22 1.551(10) . ?
C18 C19 1.531(9) . ?
C19 C20 1.498(11) . ?
C20 C21 1.517(11) . ?
C22 C23 1.527(10) . ?
C24 C27 1.483(16) . ?
C24 C25 1.532(15) . ?
C25 C26 1.566(12) . ?
C26 C29 1.528(15) . ?
C27 C28 1.586(17) . ?
C29 C30 1.515(15) . ?
Pd1' P2' 2.2698(17) . ?
Pd1' P1' 2.3060(17) . ?
Pd1' I2' 2.6192(7) . ?
Pd1' I1' 2.6626(6) . ?
Fe1' C1' 2.012(6) . ?
Fe1' C6' 2.013(7) . ?
Fe1' C10' 2.034(7) . ?
Fe1' C7' 2.036(7) . ?
Fe1' C2' 2.043(7) . ?
Fe1' C5' 2.047(6) . ?
Fe1' C4' 2.063(6) . ?
Fe1' C9' 2.071(7) . ?
Fe1' C3' 2.079(7) . ?
Fe1' C8' 2.081(7) . ?
P1' C11' 1.813(7) . ?
P1' C1' 1.819(6) . ?
P1' C17' 1.862(6) . ?
P2' C6' 1.797(7) . ?
P2' C26' 1.864(7) . ?
P2' C24' 1.875(7) . ?
C1' C2' 1.423(10) . ?
C1' C5' 1.448(9) . ?
C2' C3' 1.432(9) . ?
C3' C4' 1.413(11) . ?
C4' C5' 1.439(10) . ?
C6' C7' 1.430(11) . ?
C6' C10' 1.441(9) . ?
C7' C8' 1.427(10) . ?
C8' C9' 1.430(12) . ?
C9' C10' 1.418(11) . ?
C11' C16' 1.397(10) . ?
C11' C12' 1.422(10) . ?
C12' C13' 1.398(11) . ?
C13' C14' 1.369(12) . ?
C14' C15' 1.414(11) . ?
C15' C16' 1.406(10) . ?
C17' C22' 1.548(10) . ?
C17' C18' 1.558(9) . ?
C18' C19' 1.530(9) . ?
C19' C20' 1.517(10) . ?
C20' C21' 1.522(10) . ?
C22' C23' 1.514(10) . ?
C24' C27' 1.501(12) . ?
C24' C25' 1.522(12) . ?
C25' C26' 1.563(10) . ?
C26' C29' 1.504(11) . ?
C27' C28' 1.535(13) . ?
C29' C30' 1.514(11) . ?
C1S C2S 1.48(2) . ?
C5S C6S 1.39(3) . ?
C5S C4S 1.68(4) . ?
C4S C3S 1.66(4) . ?
C3S C2S 1.55(3) . ?
